data_4124135
loop_
_publ_author_name
'Stasiw, Daniel E.'
'Zhang, Jinyuan'
'Wang, Guangbin'
'Dangi, Ranjana'
'Stein, Benjamin W.'
'Shultz, David A.'
'Kirk, Martin L.'
'Wojtas, Lukasz'
'Sommer, Roger D.'

_publ_section_title
;
 Determining the Conformational Landscape of \s and \p Coupling Using
 para-Phenylene and &quot;Aviram-Ratner&quot; Bridges.
;
_journal_issue 29
_journal_name_full 'Journal of the American Chemical Society'
_journal_page_first 9222
_journal_page_last 9225
_journal_paper_doi 10.1021/jacs.5b04629
_journal_volume 137
_journal_year 2015
_chemical_formula_sum 'C63 H75 B N8 O4 Zn'
_chemical_formula_weight 1084.49
_chemical_name_systematic
;
 ?
;
_space_group_crystal_system monoclinic
_space_group_IT_number 15
_space_group_name_Hall '-C 2yc'
_space_group_name_H-M_alt 'C 1 2/c 1'
_symmetry_space_group_name_Hall '-C 2yc'
_symmetry_space_group_name_H-M 'C 1 2/c 1'
_atom_sites_solution_hydrogens mixed
_audit_creation_method SHELXL-2013
_cell_angle_alpha 90
_cell_angle_beta 103.7470(10)
_cell_angle_gamma 90
_cell_formula_units_Z 8
_cell_length_a 30.9381(10)
_cell_length_b 11.0948(3)
_cell_length_c 37.0849(12)
_cell_measurement_temperature 100(2)
_cell_volume 12364.8(7)
_computing_cell_refinement 'APEX2 (Bruker, 2010); SAINT (Bruker, 2009)'
_computing_data_collection 'APEX2 (Bruker, 2010)'
_computing_data_reduction 'SAINT (Bruker, 2009);XPREP(Sheldrick,2008)'
_computing_publication_material 'APEX2 (Bruker, 2010)'
_computing_structure_refinement 'SHELXL-2013 (Sheldrick, 2013)'
_computing_structure_solution 'SHELXS-97 (Sheldrick, 2008)'
_diffrn_ambient_temperature 100(2)
_diffrn_measured_fraction_theta_full 0.962
_diffrn_measured_fraction_theta_max 0.976
_diffrn_measurement_device_type 'Bruker D8 Venture PHOTON 100 CMOS'
_diffrn_measurement_method 'omega scans'
_diffrn_radiation_type CuK\a
_diffrn_radiation_wavelength 1.54178
_diffrn_reflns_av_R_equivalents 0.0874
_diffrn_reflns_av_unetI/netI 0.0585
_diffrn_reflns_laue_measured_fraction_full 0.962
_diffrn_reflns_laue_measured_fraction_max 0.976
_diffrn_reflns_limit_h_max 36
_diffrn_reflns_limit_h_min -36
_diffrn_reflns_limit_k_max 12
_diffrn_reflns_limit_k_min -13
_diffrn_reflns_limit_l_max 43
_diffrn_reflns_limit_l_min -43
_diffrn_reflns_number 60342
_diffrn_reflns_point_group_measured_fraction_full 0.962
_diffrn_reflns_point_group_measured_fraction_max 0.976
_diffrn_reflns_theta_full 66.595
_diffrn_reflns_theta_max 65.965
_diffrn_reflns_theta_min 4.248
_diffrn_source 'INCOATEC Imus micro-focus source'
_exptl_absorpt_coefficient_mu 0.947
_exptl_absorpt_correction_T_max 0.7528
_exptl_absorpt_correction_T_min 0.6399
_exptl_absorpt_correction_type multi-scan
_exptl_absorpt_process_details 'SADABS; (Sheldrick, 2003)'
_exptl_crystal_colour brown
_exptl_crystal_density_diffrn 1.165
_exptl_crystal_description plate
_exptl_crystal_F_000 4608
_exptl_crystal_size_max 0.080
_exptl_crystal_size_mid 0.030
_exptl_crystal_size_min 0.020
_refine_diff_density_max 0.479
_refine_diff_density_min -0.354
_refine_diff_density_rms 0.062
_refine_ls_extinction_method none
_refine_ls_goodness_of_fit_ref 1.055
_refine_ls_hydrogen_treatment mixed
_refine_ls_matrix_type full
_refine_ls_number_parameters 742
_refine_ls_number_reflns 10500
_refine_ls_number_restraints 49
_refine_ls_restrained_S_all 1.058
_refine_ls_R_factor_all 0.1003
_refine_ls_R_factor_gt 0.0699
_refine_ls_shift/su_max 0.001
_refine_ls_shift/su_mean 0.000
_refine_ls_structure_factor_coef Fsqd
_refine_ls_weighting_details 'w=1/[\s^2^(Fo^2^)+(0.0649P)^2^+36.4589P] where P=(Fo^2^+2Fc^2^)/3'
_refine_ls_weighting_scheme calc
_refine_ls_wR_factor_gt 0.1550
_refine_ls_wR_factor_ref 0.1685
_reflns_Friedel_coverage 0.000
_reflns_number_gt 7654
_reflns_number_total 10500
_reflns_threshold_expression 'I > 2\s(I)'
_cod_data_source_file ja5b04629_si_004.cif
_cod_data_source_block shelx
_cod_depositor_comments 'Adding full bibliography for 4124134--4124138.cif.'
_cod_database_code 4124135
_shelx_space_group_comment
;
The symmetry employed for this shelxl refinement is uniquely defined
by the following loop, which should always be used as a source of
symmetry information in preference to the above space-group names.
They are only intended as comments.
;
_shelx_estimated_absorpt_t_min 0.928
_shelx_estimated_absorpt_t_max 0.981

loop_
_space_group_symop_operation_xyz
'x, y, z'
'-x, y, -z+1/2'
'x+1/2, y+1/2, z'
'-x+1/2, y+1/2, -z+1/2'
'-x, -y, -z'
'x, -y, z-1/2'
'-x+1/2, -y+1/2, -z'
'x+1/2, -y+1/2, z-1/2'

loop_
_atom_site_label
_atom_site_type_symbol
_atom_site_fract_x
_atom_site_fract_y
_atom_site_fract_z
_atom_site_U_iso_or_equiv
_atom_site_adp_type
_atom_site_occupancy
_atom_site_site_symmetry_order
_atom_site_calc_flag
_atom_site_refinement_flags_posn
_atom_site_refinement_flags_adp
_atom_site_refinement_flags_occupancy
_atom_site_disorder_assembly
_atom_site_disorder_group
Zn1 Zn 0.30842(2) 0.52675(4) 0.57814(2) 0.03244(15) Uani 1 1 d . . . . .
N7 N 0.69158(11) 0.5702(3) 0.66933(10) 0.0421(8) Uani 1 1 d . . . . .
O2 O 0.36853(8) 0.5909(2) 0.58221(7) 0.0387(6) Uani 1 1 d . . . . .
N5 N 0.21914(10) 0.5827(3) 0.58165(9) 0.0344(7) Uani 1 1 d . . . . .
N3 N 0.27597(10) 0.3679(3) 0.56607(8) 0.0315(7) Uani 1 1 d . . . . .
O1 O 0.34222(8) 0.4618(2) 0.63258(7) 0.0343(6) Uani 1 1 d . . . . .
O3 O 0.66202(10) 0.8547(3) 0.69015(9) 0.0551(8) Uani 1 1 d . . . . .
O4 O 0.68502(10) 0.4579(3) 0.66216(10) 0.0592(8) Uani 1 1 d . . . . .
N6 N 0.26197(10) 0.6144(3) 0.59895(8) 0.0323(7) Uani 1 1 d . . . . .
N4 N 0.23099(10) 0.3797(3) 0.55293(8) 0.0333(7) Uani 1 1 d . . . . .
N8 N 0.68025(11) 0.7589(3) 0.68145(9) 0.0392(8) Uani 1 1 d . . . . .
N1 N 0.23077(11) 0.5701(3) 0.51643(8) 0.0345(7) Uani 1 1 d . . . . .
N2 N 0.27568(11) 0.5676(3) 0.51931(8) 0.0344(7) Uani 1 1 d . . . . .
C41 C 0.36733(14) 0.4636(4) 0.71795(11) 0.0450(10) Uani 1 1 d . . . . .
H41A H 0.3825 0.5390 0.7272 0.068 Uiso 1 1 calc R U . . .
H41B H 0.3582 0.4220 0.7383 0.068 Uiso 1 1 calc R U . . .
H41C H 0.3410 0.4815 0.6981 0.068 Uiso 1 1 calc R U . . .
C44 C 0.41522(12) 0.4508(3) 0.67272(10) 0.0351(9) Uani 1 1 d . . . . .
C28 C 0.19067(13) 0.6253(4) 0.60111(12) 0.0419(10) Uani 1 1 d . . . . .
C43 C 0.39910(13) 0.3827(4) 0.70276(10) 0.0397(9) Uani 1 1 d . . . . .
C47 C 0.44312(13) 0.5875(4) 0.61661(11) 0.0381(9) Uani 1 1 d . . . . .
H47 H 0.4527 0.6339 0.5985 0.046 Uiso 1 1 calc R U . . .
C49 C 0.45870(13) 0.4839(4) 0.67565(11) 0.0422(10) Uani 1 1 d . . . . .
H49 H 0.4801 0.4611 0.6975 0.051 Uiso 1 1 calc R U . . .
C23 C 0.34240(14) 0.0995(3) 0.59644(11) 0.0391(9) Uani 1 1 d . . . . .
H23 H 0.3192 0.0495 0.6006 0.047 Uiso 1 1 calc R U . . .
C45 C 0.38311(12) 0.4872(3) 0.63932(10) 0.0334(8) Uani 1 1 d . . . . .
C31 C 0.29900(13) 0.7263(3) 0.65563(10) 0.0345(9) Uani 1 1 d . . . . .
C16 C 0.24654(14) 0.1853(4) 0.55285(11) 0.0397(10) Uani 1 1 d . . . . .
H16 H 0.2437 0.1003 0.5502 0.048 Uiso 1 1 calc R U . . .
C57 C 0.66054(13) 0.6530(3) 0.67091(11) 0.0364(9) Uani 1 1 d . . . . .
C50 C 0.52193(13) 0.5774(4) 0.65404(11) 0.0431(10) Uani 1 1 d . . . . .
C46 C 0.39849(13) 0.5583(3) 0.61114(10) 0.0354(9) Uani 1 1 d . . . . .
C22 C 0.38617(15) 0.0626(4) 0.60887(12) 0.0479(11) Uani 1 1 d . . . . .
H22 H 0.3923 -0.0122 0.6215 0.058 Uiso 1 1 calc R U . . .
C2 C 0.20861(14) 0.6120(3) 0.48269(10) 0.0383(9) Uani 1 1 d . . . . .
C59 C 0.72835(13) 0.7576(4) 0.68002(11) 0.0401(10) Uani 1 1 d . . . . .
C35 C 0.33561(17) 0.7892(4) 0.71789(12) 0.0543(12) Uani 1 1 d . . . . .
H35 H 0.3342 0.8016 0.7429 0.065 Uiso 1 1 calc R U . . .
C62 C 0.73765(13) 0.6198(4) 0.68234(12) 0.0420(10) Uani 1 1 d . . . . .
C5 C 0.32364(15) 0.5971(3) 0.47470(11) 0.0402(10) Uani 1 1 d . . . . .
C52 C 0.58123(13) 0.7067(4) 0.64226(12) 0.0427(10) Uani 1 1 d . . . . .
C40 C 0.37600(14) 0.2658(4) 0.68707(12) 0.0432(10) Uani 1 1 d . . . . .
H40A H 0.3659 0.2229 0.7067 0.065 Uiso 1 1 calc R U . . .
H40B H 0.3969 0.2150 0.6778 0.065 Uiso 1 1 calc R U . . .
H40C H 0.3503 0.2846 0.6667 0.065 Uiso 1 1 calc R U . . .
C53 C 0.61276(13) 0.6292(4) 0.66409(11) 0.0381(9) Uani 1 1 d . . . . .
C58 C 0.73106(15) 0.8148(4) 0.64366(12) 0.0499(11) Uani 1 1 d . . . . .
H58A H 0.7128 0.7688 0.6230 0.075 Uiso 1 1 calc R U . . .
H58B H 0.7621 0.8149 0.6416 0.075 Uiso 1 1 calc R U . . .
H58C H 0.7201 0.8979 0.6428 0.075 Uiso 1 1 calc R U . . .
C29 C 0.21507(14) 0.6859(4) 0.63135(12) 0.0440(10) Uani 1 1 d . . . . .
H29 H 0.2040 0.7262 0.6499 0.053 Uiso 1 1 calc R U . . .
C61 C 0.76635(14) 0.5725(4) 0.65747(13) 0.0477(11) Uani 1 1 d . . . . .
H61A H 0.7682 0.4845 0.6594 0.072 Uiso 1 1 calc R U . . .
H61B H 0.7963 0.6071 0.6653 0.072 Uiso 1 1 calc R U . . .
H61C H 0.7531 0.5955 0.6317 0.072 Uiso 1 1 calc R U . . .
C21 C 0.42096(15) 0.1320(4) 0.60337(13) 0.0510(11) Uani 1 1 d . . . . .
C55 C 0.55389(14) 0.4990(4) 0.67377(12) 0.0457(11) Uani 1 1 d . . . . .
H55 H 0.5450 0.4271 0.6839 0.055 Uiso 1 1 calc R U . . .
C63 C 0.75464(16) 0.5717(5) 0.72178(13) 0.0580(12) Uani 1 1 d . . . . .
H63A H 0.7343 0.5964 0.7371 0.087 Uiso 1 1 calc R U . . .
H63B H 0.7844 0.6042 0.7324 0.087 Uiso 1 1 calc R U . . .
H63C H 0.7561 0.4835 0.7212 0.087 Uiso 1 1 calc R U . . .
C51 C 0.53651(13) 0.6792(4) 0.63820(12) 0.0446(10) Uani 1 1 d . . . . .
H51 H 0.5149 0.7322 0.6240 0.053 Uiso 1 1 calc R U . . .
C48 C 0.47378(13) 0.5502(4) 0.64798(11) 0.0399(9) Uani 1 1 d . . . . .
C34 C 0.37457(16) 0.8154(4) 0.70745(12) 0.0526(12) Uani 1 1 d . . . . .
C18 C 0.33183(13) 0.2082(3) 0.57801(10) 0.0350(9) Uani 1 1 d . . . . .
C19 C 0.36744(14) 0.2772(4) 0.57165(12) 0.0438(10) Uani 1 1 d . . . . .
H19 H 0.3615 0.3509 0.5583 0.053 Uiso 1 1 calc R U . . .
C4 C 0.28122(14) 0.6057(3) 0.48589(10) 0.0358(9) Uani 1 1 d . . . . .
C54 C 0.59864(14) 0.5250(4) 0.67879(12) 0.0453(10) Uani 1 1 d . . . . .
H54 H 0.6201 0.4707 0.6925 0.054 Uiso 1 1 calc R U . . .
C60 C 0.75529(15) 0.8297(4) 0.71223(13) 0.0555(12) Uani 1 1 d . . . . .
H60A H 0.7464 0.9146 0.7093 0.083 Uiso 1 1 calc R U . . .
H60B H 0.7870 0.8225 0.7127 0.083 Uiso 1 1 calc R U . . .
H60C H 0.7499 0.7987 0.7355 0.083 Uiso 1 1 calc R U . . .
C15 C 0.21314(13) 0.2691(3) 0.54480(10) 0.0365(9) Uani 1 1 d . . . . .
C30 C 0.25971(13) 0.6767(3) 0.62946(10) 0.0344(9) Uani 1 1 d . . . . .
C3 C 0.23999(15) 0.6357(3) 0.46317(11) 0.0408(10) Uani 1 1 d . . . . .
H3 H 0.2346 0.6668 0.4386 0.049 Uiso 1 1 calc R U . . .
C42 C 0.43809(14) 0.3486(4) 0.73535(12) 0.0500(11) Uani 1 1 d . . . . .
H42A H 0.4533 0.4220 0.7464 0.075 Uiso 1 1 calc R U . . .
H42B H 0.4590 0.2973 0.7263 0.075 Uiso 1 1 calc R U . . .
H42C H 0.4267 0.3049 0.7541 0.075 Uiso 1 1 calc R U . . .
C1 C 0.15947(14) 0.6252(4) 0.47150(12) 0.0489(11) Uani 1 1 d . . . . .
H1A H 0.1456 0.5453 0.4679 0.073 Uiso 1 1 calc R U . . .
H1B H 0.1512 0.6708 0.4482 0.073 Uiso 1 1 calc R U . . .
H1C H 0.1491 0.6683 0.4909 0.073 Uiso 1 1 calc R U . . .
C56 C 0.59375(15) 0.8135(4) 0.62177(14) 0.0563(12) Uani 1 1 d . . . . .
H56A H 0.6006 0.8824 0.6387 0.084 Uiso 1 1 calc R U . . .
H56B H 0.5688 0.8342 0.6009 0.084 Uiso 1 1 calc R U . . .
H56C H 0.6199 0.7935 0.6124 0.084 Uiso 1 1 calc R U . . .
C10 C 0.32242(16) 0.5885(4) 0.43688(12) 0.0507(11) Uani 1 1 d . . . . .
H10 H 0.2945 0.5940 0.4194 0.061 Uiso 1 1 calc R U . . .
C32 C 0.33774(14) 0.7555(3) 0.64490(11) 0.0397(10) Uani 1 1 d . . . . .
H32 H 0.3389 0.7468 0.6197 0.048 Uiso 1 1 calc R U . . .
C6 C 0.36493(15) 0.5889(4) 0.49867(12) 0.0516(11) Uani 1 1 d . . . . .
H6 H 0.3673 0.5963 0.5246 0.062 Uiso 1 1 calc R U . . .
C14 C 0.16415(14) 0.2505(4) 0.53028(13) 0.0500(11) Uani 1 1 d . . . . .
H14A H 0.1483 0.2843 0.5479 0.075 Uiso 1 1 calc R U . . .
H14B H 0.1578 0.1641 0.5272 0.075 Uiso 1 1 calc R U . . .
H14C H 0.1543 0.2910 0.5062 0.075 Uiso 1 1 calc R U . . .
C27 C 0.14131(14) 0.6083(5) 0.58860(14) 0.0580(13) Uani 1 1 d . . . . .
H27A H 0.1300 0.6526 0.5654 0.087 Uiso 1 1 calc R U . . .
H27B H 0.1271 0.6388 0.6077 0.087 Uiso 1 1 calc R U . . .
H27C H 0.1346 0.5224 0.5845 0.087 Uiso 1 1 calc R U . . .
C20 C 0.41063(16) 0.2397(4) 0.58441(14) 0.0537(12) Uani 1 1 d . . . . .
H20 H 0.4341 0.2889 0.5801 0.064 Uiso 1 1 calc R U . . .
C8 C 0.40086(19) 0.5607(5) 0.44835(14) 0.0633(14) Uani 1 1 d . . . . .
C9 C 0.36014(18) 0.5724(5) 0.42427(13) 0.0591(13) Uani 1 1 d . . . . .
H9 H 0.3580 0.5692 0.3983 0.071 Uiso 1 1 calc R U . . .
C33 C 0.37496(16) 0.7973(4) 0.67078(12) 0.0495(11) Uani 1 1 d . . . . .
H33 H 0.4014 0.8139 0.6629 0.059 Uiso 1 1 calc R U . . .
C37 C 0.41586(19) 0.8604(5) 0.73517(15) 0.0767(17) Uani 1 1 d D . . . .
H37 H 0.4360 0.8854 0.7190 0.092 Uiso 0.792(14) 1 calc R U P A 1
H37A H 0.4011 0.8953 0.7541 0.092 Uiso 0.208(14) 1 calc R U P A 2
C11 C 0.44211(19) 0.5332(6) 0.43409(17) 0.0834(18) Uani 1 1 d D U . . .
H11 H 0.4309 0.5156 0.4070 0.100 Uiso 1 1 calc R U . . .
C24 C 0.46970(17) 0.0974(5) 0.61826(17) 0.0746(16) Uani 1 1 d D U . . .
H24 H 0.4848 0.1143 0.5978 0.089 Uiso 0.791(13) 1 calc R U P B 1
H24A H 0.4894 0.1670 0.6161 0.089 Uiso 0.209(13) 1 calc R U P B 2
C38 C 0.4408(2) 0.7625(6) 0.7578(2) 0.103(2) Uani 1 1 d D . . . .
H38A H 0.4225 0.7268 0.7732 0.155 Uiso 1 1 calc R U . . .
H38B H 0.4682 0.7949 0.7737 0.155 Uiso 1 1 calc R U . . .
H38C H 0.4483 0.7006 0.7414 0.155 Uiso 1 1 calc R U . . .
B1 B 0.21029(16) 0.5062(4) 0.54561(12) 0.0334(10) Uani 1 1 d . . . . .
C7 C 0.40314(17) 0.5701(5) 0.48616(14) 0.0620(13) Uani 1 1 d . . . . .
H7 H 0.4311 0.5636 0.5035 0.074 Uiso 1 1 calc R U . . .
C17 C 0.28584(13) 0.2516(3) 0.56589(10) 0.0325(9) Uani 1 1 d . . . . .
C36 C 0.29860(15) 0.7451(4) 0.69267(12) 0.0476(11) Uani 1 1 d . . . . .
H36 H 0.2724 0.7274 0.7008 0.057 Uiso 1 1 calc R U . . .
C13 C 0.4651(2) 0.4205(7) 0.45076(18) 0.096(2) Uani 1 1 d . U . . .
H13A H 0.4752 0.4302 0.4777 0.144 Uiso 1 1 calc R U . . .
H13B H 0.4909 0.4051 0.4403 0.144 Uiso 1 1 calc R U . . .
H13C H 0.4445 0.3524 0.4451 0.144 Uiso 1 1 calc R U . . .
C39 C 0.4092(3) 0.9722(6) 0.7540(2) 0.097(4) Uani 0.792(14) 1 d D . P A 1
H39A H 0.4375 0.9975 0.7704 0.146 Uiso 0.792(14) 1 calc R U P A 1
H39B H 0.3872 0.9590 0.7687 0.146 Uiso 0.792(14) 1 calc R U P A 1
H39C H 0.3985 1.0352 0.7355 0.146 Uiso 0.792(14) 1 calc R U P A 1
C25B C 0.4926(3) 0.1769(9) 0.6508(3) 0.109(4) Uani 0.791(13) 1 d D U P B 1
H25A H 0.4873 0.2619 0.6440 0.163 Uiso 0.791(13) 1 calc R U P B 1
H25B H 0.5247 0.1610 0.6569 0.163 Uiso 0.791(13) 1 calc R U P B 1
H25C H 0.4806 0.1589 0.6724 0.163 Uiso 0.791(13) 1 calc R U P B 1
C12 C 0.4707(3) 0.6401(8) 0.4361(3) 0.141(4) Uani 1 1 d D . . . .
H12A H 0.4554 0.7008 0.4184 0.212 Uiso 1 1 calc R U . . .
H12B H 0.4987 0.6173 0.4299 0.212 Uiso 1 1 calc R U . . .
H12C H 0.4769 0.6735 0.4613 0.212 Uiso 1 1 calc R U . . .
C26B C 0.4736(13) 0.000(3) 0.5905(11) 0.130(13) Uani 0.209(13) 1 d D U P B 2
H26A H 0.4606 -0.0752 0.5970 0.195 Uiso 0.209(13) 1 calc R U P B 2
H26B H 0.5051 -0.0134 0.5910 0.195 Uiso 0.209(13) 1 calc R U P B 2
H26C H 0.4578 0.0251 0.5655 0.195 Uiso 0.209(13) 1 calc R U P B 2
H1 H 0.1752(12) 0.499(3) 0.5368(9) 0.023(9) Uiso 1 1 d . . . . .
C26A C 0.4781(3) -0.0309(7) 0.6280(4) 0.114(5) Uani 0.791(13) 1 d D U P B 1
H26D H 0.4655 -0.0510 0.6491 0.171 Uiso 0.791(13) 1 calc R U P B 1
H26E H 0.5103 -0.0457 0.6347 0.171 Uiso 0.791(13) 1 calc R U P B 1
H26F H 0.4642 -0.0811 0.6066 0.171 Uiso 0.791(13) 1 calc R U P B 1
C25A C 0.4752(13) 0.063(6) 0.6586(6) 0.132(16) Uani 0.209(13) 1 d D U P B 2
H25D H 0.4694 0.1338 0.6726 0.198 Uiso 0.209(13) 1 calc R U P B 2
H25E H 0.5057 0.0348 0.6687 0.198 Uiso 0.209(13) 1 calc R U P B 2
H25F H 0.4542 -0.0010 0.6605 0.198 Uiso 0.209(13) 1 calc R U P B 2
C1A C 0.4391(9) 0.9705(18) 0.7268(9) 0.085(11) Uiso 0.208(14) 1 d D . P A 2
H1AA H 0.4187 1.0393 0.7238 0.127 Uiso 0.208(14) 1 calc R U P A 2
H1AB H 0.4489 0.9583 0.7038 0.127 Uiso 0.208(14) 1 calc R U P A 2
H1AC H 0.4650 0.9864 0.7473 0.127 Uiso 0.208(14) 1 calc R U P A 2

loop_
_atom_site_aniso_label
_atom_site_aniso_U_11
_atom_site_aniso_U_22
_atom_site_aniso_U_33
_atom_site_aniso_U_23
_atom_site_aniso_U_13
_atom_site_aniso_U_12
Zn1 0.0356(3) 0.0310(3) 0.0297(3) 0.0001(2) 0.0056(2) -0.0040(2)
N7 0.040(2) 0.038(2) 0.051(2) -0.0020(16) 0.0155(17) -0.0040(16)
O2 0.0377(15) 0.0460(16) 0.0315(14) 0.0075(12) 0.0061(12) -0.0045(12)
N5 0.0337(19) 0.0285(17) 0.0376(17) 0.0032(14) 0.0018(15) -0.0030(14)
N3 0.0372(19) 0.0280(17) 0.0283(15) 0.0013(13) 0.0060(14) -0.0022(14)
O1 0.0282(14) 0.0410(15) 0.0326(13) -0.0004(12) 0.0049(11) -0.0073(12)
O3 0.0575(19) 0.0482(18) 0.065(2) -0.0073(15) 0.0257(16) 0.0002(15)
O4 0.060(2) 0.0440(19) 0.077(2) -0.0111(16) 0.0233(17) -0.0096(15)
N6 0.0371(19) 0.0279(16) 0.0301(16) 0.0030(13) 0.0042(14) -0.0022(14)
N4 0.0363(19) 0.0311(17) 0.0299(16) -0.0003(13) 0.0024(14) -0.0066(14)
N8 0.0387(19) 0.0369(19) 0.046(2) -0.0048(15) 0.0170(16) -0.0019(15)
N1 0.0398(19) 0.0302(17) 0.0303(17) -0.0013(13) 0.0019(14) -0.0029(14)
N2 0.042(2) 0.0292(16) 0.0303(16) 0.0009(13) 0.0040(14) -0.0047(14)
C41 0.045(2) 0.054(3) 0.035(2) 0.003(2) 0.0087(19) -0.014(2)
C44 0.032(2) 0.038(2) 0.034(2) 0.0069(17) 0.0053(17) -0.0032(17)
C28 0.037(2) 0.040(2) 0.049(2) -0.0042(19) 0.012(2) 0.0024(19)
C43 0.033(2) 0.050(2) 0.032(2) 0.0060(18) 0.0002(17) -0.0132(19)
C47 0.035(2) 0.043(2) 0.039(2) 0.0059(18) 0.0123(18) -0.0106(18)
C49 0.031(2) 0.057(3) 0.036(2) 0.0090(19) 0.0023(17) -0.0058(19)
C23 0.045(3) 0.033(2) 0.041(2) -0.0005(17) 0.0144(19) -0.0037(18)
C45 0.034(2) 0.032(2) 0.035(2) -0.0001(16) 0.0098(17) -0.0032(17)
C31 0.047(2) 0.0264(19) 0.0278(19) -0.0005(15) 0.0055(17) 0.0034(17)
C16 0.054(3) 0.026(2) 0.041(2) -0.0018(17) 0.015(2) -0.0076(19)
C57 0.037(2) 0.037(2) 0.038(2) -0.0019(17) 0.0145(18) -0.0059(18)
C50 0.035(2) 0.052(3) 0.043(2) 0.005(2) 0.0104(19) -0.006(2)
C46 0.038(2) 0.037(2) 0.032(2) 0.0002(16) 0.0094(18) 0.0007(17)
C22 0.055(3) 0.039(2) 0.051(3) 0.004(2) 0.015(2) 0.009(2)
C2 0.053(3) 0.029(2) 0.031(2) -0.0024(16) 0.0045(19) -0.0012(18)
C59 0.029(2) 0.047(2) 0.047(2) -0.0101(19) 0.0144(18) -0.0079(18)
C35 0.076(4) 0.050(3) 0.032(2) -0.005(2) 0.002(2) 0.005(2)
C62 0.031(2) 0.048(2) 0.047(2) 0.002(2) 0.0106(19) -0.0067(19)
C5 0.056(3) 0.026(2) 0.036(2) 0.0023(16) 0.007(2) -0.0037(19)
C52 0.037(2) 0.041(2) 0.053(3) 0.008(2) 0.015(2) -0.0067(19)
C40 0.042(2) 0.042(2) 0.043(2) 0.0087(19) 0.0051(19) -0.0095(19)
C53 0.034(2) 0.039(2) 0.042(2) 0.0021(18) 0.0111(18) -0.0072(18)
C58 0.056(3) 0.045(3) 0.055(3) 0.006(2) 0.026(2) -0.004(2)
C29 0.049(3) 0.038(2) 0.045(2) -0.0056(19) 0.012(2) 0.007(2)
C61 0.047(3) 0.048(3) 0.055(3) 0.000(2) 0.025(2) -0.003(2)
C21 0.045(3) 0.047(3) 0.065(3) -0.001(2) 0.022(2) 0.002(2)
C55 0.039(2) 0.049(3) 0.048(2) 0.012(2) 0.009(2) -0.009(2)
C63 0.059(3) 0.061(3) 0.055(3) 0.004(2) 0.016(2) 0.003(2)
C51 0.033(2) 0.048(3) 0.053(3) 0.013(2) 0.010(2) 0.0004(19)
C48 0.033(2) 0.043(2) 0.043(2) 0.0041(18) 0.0083(19) -0.0043(18)
C34 0.063(3) 0.041(3) 0.045(3) -0.003(2) -0.005(2) -0.001(2)
C18 0.045(2) 0.032(2) 0.0303(19) -0.0036(16) 0.0132(18) -0.0031(18)
C19 0.050(3) 0.034(2) 0.053(3) 0.0041(19) 0.022(2) 0.0031(19)
C4 0.053(3) 0.0246(19) 0.0282(19) -0.0033(15) 0.0066(19) -0.0083(18)
C54 0.039(2) 0.050(3) 0.045(2) 0.006(2) 0.0070(19) -0.005(2)
C60 0.044(3) 0.057(3) 0.064(3) -0.012(2) 0.012(2) -0.012(2)
C15 0.045(2) 0.031(2) 0.031(2) -0.0009(16) 0.0054(18) -0.0062(18)
C30 0.048(2) 0.0246(19) 0.0293(19) 0.0019(15) 0.0069(18) -0.0024(17)
C3 0.065(3) 0.026(2) 0.028(2) -0.0019(16) 0.002(2) 0.0017(19)
C42 0.040(2) 0.062(3) 0.043(2) 0.016(2) 0.000(2) -0.013(2)
C1 0.054(3) 0.045(3) 0.040(2) 0.0007(19) -0.004(2) 0.006(2)
C56 0.045(3) 0.059(3) 0.065(3) 0.019(2) 0.013(2) -0.005(2)
C10 0.065(3) 0.054(3) 0.036(2) 0.006(2) 0.017(2) -0.015(2)
C32 0.051(3) 0.035(2) 0.031(2) 0.0000(17) 0.0059(19) -0.0076(19)
C6 0.061(3) 0.058(3) 0.040(2) 0.004(2) 0.020(2) 0.007(2)
C14 0.047(3) 0.038(2) 0.058(3) -0.001(2) -0.002(2) -0.009(2)
C27 0.036(3) 0.064(3) 0.072(3) -0.013(3) 0.009(2) 0.001(2)
C20 0.054(3) 0.044(3) 0.071(3) 0.006(2) 0.030(2) -0.001(2)
C8 0.075(4) 0.068(3) 0.056(3) 0.002(2) 0.033(3) 0.000(3)
C9 0.073(4) 0.065(3) 0.043(3) 0.006(2) 0.021(3) -0.011(3)
C33 0.055(3) 0.043(3) 0.048(3) -0.001(2) 0.006(2) -0.008(2)
C37 0.083(4) 0.071(4) 0.057(3) -0.006(3) -0.020(3) -0.012(3)
C11 0.077(4) 0.115(5) 0.068(4) 0.013(3) 0.036(3) 0.007(4)
C24 0.056(3) 0.065(4) 0.106(4) 0.011(3) 0.026(3) 0.009(3)
C38 0.079(4) 0.088(5) 0.114(5) 0.029(4) -0.032(4) -0.033(4)
B1 0.037(3) 0.025(2) 0.034(2) 0.0018(17) 0.000(2) -0.0041(18)
C7 0.058(3) 0.079(4) 0.050(3) 0.002(3) 0.014(2) 0.006(3)
C17 0.043(2) 0.025(2) 0.0296(19) 0.0013(15) 0.0100(17) -0.0028(17)
C36 0.054(3) 0.046(3) 0.043(2) -0.002(2) 0.012(2) 0.003(2)
C13 0.086(4) 0.133(6) 0.076(4) -0.018(4) 0.032(3) 0.026(4)
C39 0.098(7) 0.067(5) 0.108(7) -0.018(5) -0.013(5) -0.021(5)
C25B 0.057(5) 0.097(7) 0.151(9) -0.032(7) -0.017(5) 0.020(5)
C12 0.114(6) 0.146(8) 0.194(9) -0.027(7) 0.098(7) -0.040(6)
C26B 0.112(19) 0.125(19) 0.144(18) -0.010(13) 0.016(16) 0.059(15)
C26A 0.054(5) 0.068(5) 0.217(15) 0.039(7) 0.025(6) 0.024(4)
C25A 0.08(2) 0.20(4) 0.111(12) 0.040(18) 0.01(2) 0.02(3)

loop_
_atom_type_symbol
_atom_type_description
_atom_type_scat_dispersion_real
_atom_type_scat_dispersion_imag
_atom_type_scat_source
C C 0.0181 0.0091 'International Tables Vol C Tables 4.2.6.8 and 6.1.1.4'
H H 0.0000 0.0000 'International Tables Vol C Tables 4.2.6.8 and 6.1.1.4'
B B 0.0090 0.0039 'International Tables Vol C Tables 4.2.6.8 and 6.1.1.4'
N N 0.0311 0.0180 'International Tables Vol C Tables 4.2.6.8 and 6.1.1.4'
O O 0.0492 0.0322 'International Tables Vol C Tables 4.2.6.8 and 6.1.1.4'
Zn Zn -1.5491 0.6778 'International Tables Vol C Tables 4.2.6.8 and 6.1.1.4'

loop_
_geom_angle_atom_site_label_1
_geom_angle_atom_site_label_2
_geom_angle_atom_site_label_3
_geom_angle
O2 Zn1 N3 138.02(12)
O2 Zn1 N6 122.64(12)
N3 Zn1 N6 98.17(12)
O2 Zn1 O1 79.06(10)
N3 Zn1 O1 91.17(11)
N6 Zn1 O1 91.93(11)
O2 Zn1 N2 101.77(11)
N3 Zn1 N2 82.78(11)
N6 Zn1 N2 94.40(12)
O1 Zn1 N2 171.80(11)
O4 N7 C57 126.6(3)
O4 N7 C62 121.1(3)
C57 N7 C62 111.8(3)
C46 O2 Zn1 116.2(2)
C28 N5 N6 109.9(3)
C28 N5 B1 130.4(3)
N6 N5 B1 119.7(3)
C17 N3 N4 107.9(3)
C17 N3 Zn1 138.2(3)
N4 N3 Zn1 113.9(2)
C45 O1 Zn1 110.5(2)
C30 N6 N5 106.7(3)
C30 N6 Zn1 138.6(3)
N5 N6 Zn1 113.0(2)
C15 N4 N3 108.7(3)
C15 N4 B1 131.2(3)
N3 N4 B1 119.7(3)
O3 N8 C57 127.2(3)
O3 N8 C59 121.1(3)
C57 N8 C59 111.6(3)
C2 N1 N2 111.1(3)
C2 N1 B1 126.8(3)
N2 N1 B1 120.9(3)
C4 N2 N1 105.6(3)
C4 N2 Zn1 146.3(3)
N1 N2 Zn1 107.3(2)
C43 C41 H41A 109.5
C43 C41 H41B 109.5
H41A C41 H41B 109.5
C43 C41 H41C 109.5
H41A C41 H41C 109.5
H41B C41 H41C 109.5
C49 C44 C45 117.0(3)
C49 C44 C43 124.0(3)
C45 C44 C43 119.1(3)
N5 C28 C29 107.9(4)
N5 C28 C27 122.5(4)
C29 C28 C27 129.6(4)
C44 C43 C40 110.3(3)
C44 C43 C41 109.1(3)
C40 C43 C41 110.7(3)
C44 C43 C42 111.4(3)
C40 C43 C42 107.4(3)
C41 C43 C42 107.8(3)
C48 C47 C46 121.0(4)
C48 C47 H47 119.5
C46 C47 H47 119.5
C44 C49 C48 124.2(4)
C44 C49 H49 117.9
C48 C49 H49 117.9
C22 C23 C18 121.3(4)
C22 C23 H23 119.4
C18 C23 H23 119.4
O1 C45 C44 124.0(3)
O1 C45 C46 117.1(3)
C44 C45 C46 118.9(3)
C32 C31 C36 117.3(4)
C32 C31 C30 122.2(3)
C36 C31 C30 120.5(4)
C15 C16 C17 105.4(3)
C15 C16 H16 127.3
C17 C16 H16 127.3
N8 C57 N7 109.4(3)
N8 C57 C53 125.5(4)
N7 C57 C53 125.0(4)
C55 C50 C51 117.9(4)
C55 C50 C48 121.1(4)
C51 C50 C48 120.9(4)
O2 C46 C47 123.3(3)
O2 C46 C45 116.7(3)
C47 C46 C45 119.9(3)
C21 C22 C23 121.5(4)
C21 C22 H22 119.3
C23 C22 H22 119.3
N1 C2 C3 106.7(4)
N1 C2 C1 123.4(4)
C3 C2 C1 129.9(4)
N8 C59 C58 107.1(3)
N8 C59 C60 109.4(3)
C58 C59 C60 110.2(4)
N8 C59 C62 100.3(3)
C58 C59 C62 114.4(3)
C60 C59 C62 114.6(4)
C34 C35 C36 121.5(4)
C34 C35 H35 119.3
C36 C35 H35 119.3
N7 C62 C61 109.1(3)
N7 C62 C63 105.4(3)
C61 C62 C63 110.1(4)
N7 C62 C59 101.2(3)
C61 C62 C59 115.7(3)
C63 C62 C59 114.4(4)
C6 C5 C10 116.4(4)
C6 C5 C4 125.2(4)
C10 C5 C4 118.3(4)
C51 C52 C53 117.8(4)
C51 C52 C56 119.1(4)
C53 C52 C56 123.1(4)
C43 C40 H40A 109.5
C43 C40 H40B 109.5
H40A C40 H40B 109.5
C43 C40 H40C 109.5
H40A C40 H40C 109.5
H40B C40 H40C 109.5
C54 C53 C52 119.7(4)
C54 C53 C57 118.7(4)
C52 C53 C57 121.6(3)
C59 C58 H58A 109.5
C59 C58 H58B 109.5
H58A C58 H58B 109.5
C59 C58 H58C 109.5
H58A C58 H58C 109.5
H58B C58 H58C 109.5
C28 C29 C30 106.3(4)
C28 C29 H29 126.9
C30 C29 H29 126.9
C62 C61 H61A 109.5
C62 C61 H61B 109.5
H61A C61 H61B 109.5
C62 C61 H61C 109.5
H61A C61 H61C 109.5
H61B C61 H61C 109.5
C22 C21 C20 117.6(4)
C22 C21 C24 123.0(4)
C20 C21 C24 119.3(4)
C54 C55 C50 120.4(4)
C54 C55 H55 119.8
C50 C55 H55 119.8
C62 C63 H63A 109.5
C62 C63 H63B 109.5
H63A C63 H63B 109.5
C62 C63 H63C 109.5
H63A C63 H63C 109.5
H63B C63 H63C 109.5
C52 C51 C50 123.0(4)
C52 C51 H51 118.5
C50 C51 H51 118.5
C47 C48 C49 118.9(3)
C47 C48 C50 122.1(4)
C49 C48 C50 118.9(4)
C33 C34 C35 117.3(4)
C33 C34 C37 120.8(5)
C35 C34 C37 121.9(5)
C23 C18 C19 117.0(4)
C23 C18 C17 122.3(3)
C19 C18 C17 120.7(3)
C20 C19 C18 121.0(4)
C20 C19 H19 119.5
C18 C19 H19 119.5
N2 C4 C3 109.3(3)
N2 C4 C5 123.5(4)
C3 C4 C5 126.6(3)
C55 C54 C53 121.2(4)
C55 C54 H54 119.4
C53 C54 H54 119.4
C59 C60 H60A 109.5
C59 C60 H60B 109.5
H60A C60 H60B 109.5
C59 C60 H60C 109.5
H60A C60 H60C 109.5
H60B C60 H60C 109.5
N4 C15 C16 108.7(3)
N4 C15 C14 122.1(4)
C16 C15 C14 129.2(4)
N6 C30 C29 109.2(3)
N6 C30 C31 123.3(3)
C29 C30 C31 127.5(3)
C2 C3 C4 107.3(3)
C2 C3 H3 126.3
C4 C3 H3 126.3
C43 C42 H42A 109.5
C43 C42 H42B 109.5
H42A C42 H42B 109.5
C43 C42 H42C 109.5
H42A C42 H42C 109.5
H42B C42 H42C 109.5
C2 C1 H1A 109.5
C2 C1 H1B 109.5
H1A C1 H1B 109.5
C2 C1 H1C 109.5
H1A C1 H1C 109.5
H1B C1 H1C 109.5
C52 C56 H56A 109.5
C52 C56 H56B 109.5
H56A C56 H56B 109.5
C52 C56 H56C 109.5
H56A C56 H56C 109.5
H56B C56 H56C 109.5
C9 C10 C5 122.0(5)
C9 C10 H10 119.0
C5 C10 H10 119.0
C31 C32 C33 120.6(4)
C31 C32 H32 119.7
C33 C32 H32 119.7
C5 C6 C7 122.0(4)
C5 C6 H6 119.0
C7 C6 H6 119.0
C15 C14 H14A 109.5
C15 C14 H14B 109.5
H14A C14 H14B 109.5
C15 C14 H14C 109.5
H14A C14 H14C 109.5
H14B C14 H14C 109.5
C28 C27 H27A 109.5
C28 C27 H27B 109.5
H27A C27 H27B 109.5
C28 C27 H27C 109.5
H27A C27 H27C 109.5
H27B C27 H27C 109.5
C19 C20 C21 121.7(4)
C19 C20 H20 119.2
C21 C20 H20 119.2
C9 C8 C7 118.0(5)
C9 C8 C11 120.7(5)
C7 C8 C11 121.2(5)
C8 C9 C10 121.2(4)
C8 C9 H9 119.4
C10 C9 H9 119.4
C34 C33 C32 122.0(4)
C34 C33 H33 119.0
C32 C33 H33 119.0
C39 C37 C38 118.0(6)
C38 C37 C1A 120.7(12)
C39 C37 C34 114.2(5)
C38 C37 C34 112.6(4)
C1A C37 C34 119.9(13)
C39 C37 H37 103.2
C38 C37 H37 103.2
C34 C37 H37 103.2
C38 C37 H37A 98.7
C1A C37 H37A 98.7
C34 C37 H37A 98.7
C12 C11 C13 115.6(6)
C12 C11 C8 111.3(5)
C13 C11 C8 112.3(5)
C12 C11 H11 105.6
C13 C11 H11 105.6
C8 C11 H11 105.6
C25A C24 C26B 119(3)
C26A C24 C21 115.6(5)
C25A C24 C21 106.9(15)
C26B C24 C21 99.5(15)
C26A C24 C25B 110.0(7)
C21 C24 C25B 112.0(5)
C26A C24 H24 106.2
C21 C24 H24 106.2
C25B C24 H24 106.2
C25A C24 H24A 110.3
C26B C24 H24A 110.3
C21 C24 H24A 110.3
C37 C38 H38A 109.5
C37 C38 H38B 109.5
H38A C38 H38B 109.5
C37 C38 H38C 109.5
H38A C38 H38C 109.5
H38B C38 H38C 109.5
N4 B1 N1 108.5(3)
N4 B1 N5 111.4(3)
N1 B1 N5 109.5(3)
N4 B1 H1 109.7(18)
N1 B1 H1 112.2(18)
N5 B1 H1 105.5(18)
C6 C7 C8 120.4(5)
C6 C7 H7 119.8
C8 C7 H7 119.8
N3 C17 C16 109.3(3)
N3 C17 C18 121.7(3)
C16 C17 C18 129.1(3)
C35 C36 C31 121.3(4)
C35 C36 H36 119.3
C31 C36 H36 119.3
C11 C13 H13A 109.5
C11 C13 H13B 109.5
H13A C13 H13B 109.5
C11 C13 H13C 109.5
H13A C13 H13C 109.5
H13B C13 H13C 109.5
C37 C39 H39A 109.5
C37 C39 H39B 109.5
H39A C39 H39B 109.5
C37 C39 H39C 109.5
H39A C39 H39C 109.5
H39B C39 H39C 109.5
C24 C25B H25A 109.5
C24 C25B H25B 109.5
H25A C25B H25B 109.5
C24 C25B H25C 109.5
H25A C25B H25C 109.5
H25B C25B H25C 109.5
C11 C12 H12A 109.5
C11 C12 H12B 109.5
H12A C12 H12B 109.5
C11 C12 H12C 109.5
H12A C12 H12C 109.5
H12B C12 H12C 109.5
C24 C26B H26A 109.5
C24 C26B H26B 109.5
H26A C26B H26B 109.5
C24 C26B H26C 109.5
H26A C26B H26C 109.5
H26B C26B H26C 109.5
C24 C26A H26D 109.5
C24 C26A H26E 109.5
H26D C26A H26E 109.5
C24 C26A H26F 109.5
H26D C26A H26F 109.5
H26E C26A H26F 109.5
C24 C25A H25D 109.5
C24 C25A H25E 109.5
H25D C25A H25E 109.5
C24 C25A H25F 109.5
H25D C25A H25F 109.5
H25E C25A H25F 109.5
C37 C1A H1AA 109.5
C37 C1A H1AB 109.5
H1AA C1A H1AB 109.5
C37 C1A H1AC 109.5
H1AA C1A H1AC 109.5
H1AB C1A H1AC 109.5

loop_
_geom_bond_atom_site_label_1
_geom_bond_atom_site_label_2
_geom_bond_distance
Zn1 O2 1.963(3)
Zn1 N3 2.025(3)
Zn1 N6 2.033(3)
Zn1 O1 2.165(2)
Zn1 N2 2.223(3)
N7 O4 1.280(4)
N7 C57 1.340(5)
N7 C62 1.496(5)
O2 C46 1.291(5)
N5 C28 1.350(5)
N5 N6 1.374(4)
N5 B1 1.552(5)
N3 C17 1.326(5)
N3 N4 1.367(4)
O1 C45 1.262(4)
O3 N8 1.280(4)
N6 C30 1.342(5)
N4 C15 1.350(5)
N4 B1 1.540(5)
N8 C57 1.339(5)
N8 C59 1.502(5)
N1 C2 1.358(5)
N1 N2 1.368(4)
N1 B1 1.549(5)
N2 C4 1.358(5)
C41 C43 1.534(6)
C41 H41A 0.9800
C41 H41B 0.9800
C41 H41C 0.9800
C44 C49 1.373(5)
C44 C45 1.449(5)
C44 C43 1.525(5)
C28 C29 1.370(6)
C28 C27 1.498(6)
C43 C40 1.527(6)
C43 C42 1.538(6)
C47 C48 1.378(6)
C47 C46 1.385(5)
C47 H47 0.9500
C49 C48 1.429(5)
C49 H49 0.9500
C23 C22 1.385(6)
C23 C18 1.386(5)
C23 H23 0.9500
C45 C46 1.476(5)
C31 C32 1.388(6)
C31 C36 1.392(6)
C31 C30 1.470(5)
C16 C15 1.369(6)
C16 C17 1.405(5)
C16 H16 0.9500
C57 C53 1.463(5)
C50 C55 1.387(6)
C50 C51 1.397(6)
C50 C48 1.484(5)
C22 C21 1.378(6)
C22 H22 0.9500
C2 C3 1.367(6)
C2 C1 1.485(6)
C59 C58 1.511(6)
C59 C60 1.512(6)
C59 C62 1.555(6)
C35 C34 1.382(7)
C35 C36 1.384(6)
C35 H35 0.9500
C62 C61 1.518(6)
C62 C63 1.528(6)
C5 C6 1.375(6)
C5 C10 1.397(6)
C5 C4 1.471(6)
C52 C51 1.389(5)
C52 C53 1.404(6)
C52 C56 1.508(6)
C40 H40A 0.9800
C40 H40B 0.9800
C40 H40C 0.9800
C53 C54 1.392(6)
C58 H58A 0.9800
C58 H58B 0.9800
C58 H58C 0.9800
C29 C30 1.403(6)
C29 H29 0.9500
C61 H61A 0.9800
C61 H61B 0.9800
C61 H61C 0.9800
C21 C20 1.384(6)
C21 C24 1.526(7)
C55 C54 1.382(6)
C55 H55 0.9500
C63 H63A 0.9800
C63 H63B 0.9800
C63 H63C 0.9800
C51 H51 0.9500
C34 C33 1.377(6)
C34 C37 1.521(7)
C18 C19 1.407(5)
C18 C17 1.468(6)
C19 C20 1.372(6)
C19 H19 0.9500
C4 C3 1.392(6)
C54 H54 0.9500
C60 H60A 0.9800
C60 H60B 0.9800
C60 H60C 0.9800
C15 C14 1.497(6)
C3 H3 0.9500
C42 H42A 0.9800
C42 H42B 0.9800
C42 H42C 0.9800
C1 H1A 0.9800
C1 H1B 0.9800
C1 H1C 0.9800
C56 H56A 0.9800
C56 H56B 0.9800
C56 H56C 0.9800
C10 C9 1.368(6)
C10 H10 0.9500
C32 C33 1.392(6)
C32 H32 0.9500
C6 C7 1.384(6)
C6 H6 0.9500
C14 H14A 0.9800
C14 H14B 0.9800
C14 H14C 0.9800
C27 H27A 0.9800
C27 H27B 0.9800
C27 H27C 0.9800
C20 H20 0.9500
C8 C9 1.366(7)
C8 C7 1.391(7)
C8 C11 1.524(7)
C9 H9 0.9500
C33 H33 0.9500
C37 C39 1.461(7)
C37 C38 1.473(6)
C37 C1A 1.486(10)
C37 H37 1.0000
C37 H37A 1.0000
C11 C12 1.470(7)
C11 C13 1.498(9)
C11 H11 1.0000
C24 C26A 1.476(7)
C24 C25A 1.512(10)
C24 C26B 1.519(10)
C24 C25B 1.527(7)
C24 H24 1.0000
C24 H24A 1.0000
C38 H38A 0.9800
C38 H38B 0.9800
C38 H38C 0.9800
B1 H1 1.06(3)
C7 H7 0.9500
C36 H36 0.9500
C13 H13A 0.9800
C13 H13B 0.9800
C13 H13C 0.9800
C39 H39A 0.9800
C39 H39B 0.9800
C39 H39C 0.9800
C25B H25A 0.9800
C25B H25B 0.9800
C25B H25C 0.9800
C12 H12A 0.9800
C12 H12B 0.9800
C12 H12C 0.9800
C26B H26A 0.9800
C26B H26B 0.9800
C26B H26C 0.9800
C26A H26D 0.9800
C26A H26E 0.9800
C26A H26F 0.9800
C25A H25D 0.9800
C25A H25E 0.9800
C25A H25F 0.9800
C1A H1AA 0.9800
C1A H1AB 0.9800
C1A H1AC 0.9800

loop_
_platon_squeeze_void_nr
_platon_squeeze_void_average_x
_platon_squeeze_void_average_y
_platon_squeeze_void_average_z
_platon_squeeze_void_volume
_platon_squeeze_void_count_electrons
_platon_squeeze_void_content
1 0.000 0.500 0.000 220 39 ' '
2 0.000 0.416 0.250 13 1 ' '
3 0.000 0.500 0.500 220 39 ' '
4 0.000 0.584 0.750 13 1 ' '
5 0.137 0.307 0.191 65 12 ' '
6 0.137 0.693 0.691 65 12 ' '
7 0.363 0.807 0.309 65 12 ' '
8 0.363 0.193 0.809 65 12 ' '
9 0.500 0.000 0.500 220 39 ' '
10 0.500 1.000 1.000 220 39 ' '
11 0.500 0.916 0.250 13 1 ' '
12 0.500 0.084 0.750 13 1 ' '
13 0.637 0.807 0.191 65 12 ' '
14 0.637 0.193 0.691 65 12 ' '
15 0.863 0.307 0.309 65 12 ' '
16 0.863 0.693 0.809 65 12 ' '
